data_7103736
loop_
_publ_author_name
J.A.C.Clyburne
A.J.Jennings
H.Jong
I.D.McKenzie
T.Ramnial

_journal_name_full 'Chemical communications (Cambridge, England)'
_journal_paper_doi 10.1039/b301416a
_journal_year 2003
_chemical_formula_sum 'C21 H27 B N2'
_chemical_formula_weight 318.26
_chemical_name_systematic
;
?
;
_space_group_IT_number 60
_symmetry_cell_setting orthorhombic
_symmetry_space_group_name_Hall '-P 2n 2ab'
_symmetry_space_group_name_H-M 'P b c n'
_atom_sites_solution_hydrogens geom
_atom_sites_solution_primary direct
_atom_sites_solution_secondary difmap
_audit_creation_method SHELXL-97
_cell_angle_alpha 90.00
_cell_angle_beta 90.00
_cell_angle_gamma 90.00
_cell_formula_units_Z 4
_cell_length_a 16.0680(3)
_cell_length_b 7.24710(10)
_cell_length_c 16.1949(4)
_cell_measurement_temperature 150(2)
_cell_volume 1885.84(6)
_computing_cell_refinement 'Nonius DENZO'
_computing_data_collection 'Nonius COLLECT'
_computing_data_reduction 'Nonius DENZO'
_computing_molecular_graphics 'Bruker SHELXTL'
_computing_publication_material 'Bruker SHELXTL'
_computing_structure_refinement 'SHELXL-97 (Sheldrick, 1997)'
_computing_structure_solution 'SHELXS-97 (Sheldrick, 1990)'
_diffrn_ambient_temperature 150(2)
_diffrn_measured_fraction_theta_full 0.998
_diffrn_measured_fraction_theta_max 0.998
_diffrn_measurement_device_type 'Nonius Kappa-CCD'
_diffrn_measurement_method 'phi/omega scans'
_diffrn_radiation_monochromator graphite
_diffrn_radiation_source 'fine-focus sealed tube'
_diffrn_radiation_type MoK\a
_diffrn_radiation_wavelength 0.71073
_diffrn_reflns_av_R_equivalents 0.052
_diffrn_reflns_av_sigmaI/netI 0.0338
_diffrn_reflns_limit_h_max 20
_diffrn_reflns_limit_h_min -20
_diffrn_reflns_limit_k_max 9
_diffrn_reflns_limit_k_min -9
_diffrn_reflns_limit_l_max 21
_diffrn_reflns_limit_l_min -20
_diffrn_reflns_number 21686
_diffrn_reflns_theta_full 27.48
_diffrn_reflns_theta_max 27.48
_diffrn_reflns_theta_min 2.82
_exptl_absorpt_coefficient_mu 0.065
_exptl_absorpt_correction_T_max 0.9822
_exptl_absorpt_correction_T_min 0.9544
_exptl_absorpt_correction_type integration
_exptl_crystal_colour colourless
_exptl_crystal_density_diffrn 1.121
_exptl_crystal_density_method 'not measured'
_exptl_crystal_description block
_exptl_crystal_F_000 688
_exptl_crystal_size_max 0.73
_exptl_crystal_size_mid 0.53
_exptl_crystal_size_min 0.28
_refine_diff_density_max 0.431
_refine_diff_density_min -0.262
_refine_diff_density_rms 0.063
_refine_ls_extinction_method none
_refine_ls_goodness_of_fit_ref 1.029
_refine_ls_hydrogen_treatment mixed
_refine_ls_matrix_type full
_refine_ls_number_parameters 110
_refine_ls_number_reflns 2160
_refine_ls_number_restraints 0
_refine_ls_restrained_S_all 1.029
_refine_ls_R_factor_all 0.0923
_refine_ls_R_factor_gt 0.0682
_refine_ls_shift/su_max 0.002
_refine_ls_shift/su_mean 0.000
_refine_ls_structure_factor_coef Fsqd
_refine_ls_weighting_details 'calc w==1/[\s^2^(Fo^2^)+(0.1251P)^2^+0.5969P] where P==(Fo^2^+2Fc^2^)/3'
_refine_ls_weighting_scheme calc
_refine_ls_wR_factor_gt 0.1896
_refine_ls_wR_factor_ref 0.2056
_reflns_number_gt 1554
_reflns_number_total 2160
_reflns_threshold_expression >2sigma(I)
_cod_data_source_file b301416a.txt
_cod_data_source_block 02144b
_cod_depositor_comments
;
The following automatic conversions were performed:
'_symmetry_cell_setting' value 'Orthorhombic' changed to 'orthorhombic'
according to '/home/saulius/struct/CIF-dictionaries/cif_core.dic'
dictionary named 'cif_core.dic' version 2.4.1 from 2010-06-29.

Automatic conversion script
Id: cif_fix_enum 1527 2010-12-29 10:47:43Z saulius 
;
_cod_original_sg_symbol_H-M Pbcn
_cod_database_code 7103736

loop_
_symmetry_equiv_pos_as_xyz
'x, y, z'
'-x+1/2, -y+1/2, z+1/2'
'-x, y, -z+1/2'
'x+1/2, -y+1/2, -z'
'-x, -y, -z'
'x-1/2, y-1/2, -z-1/2'
'x, -y, z-1/2'
'-x-1/2, y-1/2, z'

loop_
_atom_site_label
_atom_site_type_symbol
_atom_site_fract_x
_atom_site_fract_y
_atom_site_fract_z
_atom_site_U_iso_or_equiv
_atom_site_adp_type
_atom_site_occupancy
_atom_site_symmetry_multiplicity
_atom_site_calc_flag
_atom_site_refinement_flags
_atom_site_disorder_assembly
_atom_site_disorder_group
B1 B 0.5000 0.4430(4) 0.7500 0.0341(7) Uani 1 2 d S . .
H1A H 0.5219 0.4987 0.8170 0.051 Uiso 0.50 1 calc PR . .
H1B H 0.4306 0.4987 0.7353 0.051 Uiso 0.50 1 calc PR . .
H1C H 0.5476 0.4987 0.6977 0.051 Uiso 0.50 1 calc PR . .
C2 C 0.5000 0.2228(3) 0.7500 0.0264(6) Uani 1 2 d S . .
N3 N 0.46763(9) 0.1085(2) 0.69221(9) 0.0284(4) Uani 1 1 d . . .
C4 C 0.47959(11) -0.0747(2) 0.71376(12) 0.0334(5) Uani 1 1 d . . .
H4A H 0.4597 -0.1953 0.6787 0.050 Uiso 1 1 calc R . .
C11 C 0.42546(11) 0.1675(2) 0.61808(11) 0.0259(4) Uani 1 1 d . . .
C12 C 0.33833(11) 0.1610(3) 0.61674(12) 0.0319(5) Uani 1 1 d . . .
C13 C 0.29897(12) 0.2136(3) 0.54415(12) 0.0354(5) Uani 1 1 d . . .
H13A H 0.2400 0.2079 0.5413 0.042 Uiso 1 1 calc R . .
C14 C 0.34291(11) 0.2740(2) 0.47570(12) 0.0307(5) Uani 1 1 d . . .
C15 C 0.42947(11) 0.2807(2) 0.48049(12) 0.0277(4) Uani 1 1 d . . .
H15A H 0.4600 0.3246 0.4343 0.033 Uiso 1 1 calc R . .
C16 C 0.47234(11) 0.2255(2) 0.55054(11) 0.0256(4) Uani 1 1 d . . .
C17 C 0.28957(13) 0.1021(4) 0.69162(13) 0.0469(6) Uani 1 1 d . . .
H17A H 0.2299 0.1064 0.6791 0.070 Uiso 1 1 calc R . .
H17B H 0.3018 0.1856 0.7376 0.070 Uiso 1 1 calc R . .
H17C H 0.3053 -0.0241 0.7068 0.070 Uiso 1 1 calc R . .
C18 C 0.29884(13) 0.3279(3) 0.39722(13) 0.0425(6) Uani 1 1 d . . .
H18A H 0.3399 0.3659 0.3558 0.064 Uiso 1 1 calc R . .
H18B H 0.2608 0.4306 0.4085 0.064 Uiso 1 1 calc R . .
H18C H 0.2671 0.2223 0.3763 0.064 Uiso 1 1 calc R . .
C19 C 0.56587(12) 0.2273(3) 0.55280(12) 0.0338(5) Uani 1 1 d . . .
H19A H 0.5848 0.3083 0.5975 0.051 Uiso 1 1 calc R . .
H19B H 0.5873 0.2729 0.5000 0.051 Uiso 1 1 calc R . .
H19C H 0.5865 0.1019 0.5624 0.051 Uiso 1 1 calc R . .

loop_
_atom_site_aniso_label
_atom_site_aniso_U_11
_atom_site_aniso_U_22
_atom_site_aniso_U_33
_atom_site_aniso_U_23
_atom_site_aniso_U_13
_atom_site_aniso_U_12
B1 0.0521(18) 0.0212(13) 0.0290(17) 0.000 -0.0039(14) 0.000
C2 0.0305(12) 0.0253(12) 0.0234(13) 0.000 0.0004(10) 0.000
N3 0.0373(8) 0.0235(7) 0.0243(9) -0.0009(6) -0.0023(6) -0.0006(6)
C4 0.0448(11) 0.0231(9) 0.0324(11) -0.0013(7) -0.0006(8) -0.0014(7)
C11 0.0314(9) 0.0257(9) 0.0208(9) -0.0015(7) -0.0015(7) -0.0001(7)
C12 0.0319(9) 0.0366(10) 0.0272(11) 0.0002(8) 0.0037(7) -0.0013(7)
C13 0.0252(9) 0.0446(12) 0.0363(12) 0.0039(9) -0.0001(8) -0.0010(8)
C14 0.0332(9) 0.0304(9) 0.0283(10) 0.0008(7) -0.0041(8) -0.0003(7)
C15 0.0327(9) 0.0282(9) 0.0223(10) -0.0004(7) 0.0025(7) -0.0025(7)
C16 0.0303(9) 0.0222(8) 0.0244(10) -0.0024(7) 0.0002(7) -0.0010(6)
C17 0.0395(11) 0.0647(15) 0.0364(13) 0.0093(11) 0.0103(9) -0.0015(10)
C18 0.0407(11) 0.0495(13) 0.0373(13) 0.0081(9) -0.0111(9) -0.0032(9)
C19 0.0296(10) 0.0353(10) 0.0364(12) 0.0013(8) 0.0007(8) -0.0004(7)

loop_
_atom_type_symbol
_atom_type_description
_atom_type_scat_dispersion_real
_atom_type_scat_dispersion_imag
_atom_type_scat_source
C C 0.0033 0.0016 'International Tables Vol C Tables 4.2.6.8 and 6.1.1.4'
H H 0.0000 0.0000 'International Tables Vol C Tables 4.2.6.8 and 6.1.1.4'
B B 0.0013 0.0007 'International Tables Vol C Tables 4.2.6.8 and 6.1.1.4'
N N 0.0061 0.0033 'International Tables Vol C Tables 4.2.6.8 and 6.1.1.4'

loop_
_geom_angle_atom_site_label_1
_geom_angle_atom_site_label_2
_geom_angle_atom_site_label_3
_geom_angle
_geom_angle_site_symmetry_1
_geom_angle_site_symmetry_3
_geom_angle_publ_flag
N3 C2 N3 104.5(2) . 3_656 ?
N3 C2 B1 127.75(10) . . ?
N3 C2 B1 127.75(10) 3_656 . ?
C2 N3 C4 111.04(16) . . ?
C2 N3 C11 125.00(15) . . ?
C4 N3 C11 123.96(15) . . ?
C4 C4 N3 106.71(10) 3_656 . ?
C16 C11 C12 122.58(17) . . ?
C16 C11 N3 119.25(15) . . ?
C12 C11 N3 118.16(15) . . ?
C13 C12 C11 117.33(16) . . ?
C13 C12 C17 121.52(17) . . ?
C11 C12 C17 121.14(17) . . ?
C14 C13 C12 122.15(18) . . ?
C13 C14 C15 118.37(17) . . ?
C13 C14 C18 121.17(17) . . ?
C15 C14 C18 120.45(17) . . ?
C16 C15 C14 122.10(16) . . ?
C15 C16 C11 117.44(16) . . ?
C15 C16 C19 120.95(16) . . ?
C11 C16 C19 121.60(16) . . ?

loop_
_geom_bond_atom_site_label_1
_geom_bond_atom_site_label_2
_geom_bond_distance
_geom_bond_site_symmetry_2
_geom_bond_publ_flag
B1 C2 1.596(4) . ?
C2 N3 1.354(2) . ?
C2 N3 1.354(2) 3_656 ?
N3 C4 1.386(2) . ?
N3 C11 1.444(2) . ?
C4 C4 1.345(4) 3_656 ?
C11 C16 1.393(2) . ?
C11 C12 1.401(3) . ?
C12 C13 1.388(3) . ?
C12 C17 1.506(3) . ?
C13 C14 1.385(3) . ?
C14 C15 1.394(3) . ?
C14 C18 1.507(3) . ?
C15 C16 1.386(2) . ?
C16 C19 1.503(3) . ?
